data_7232391
loop_
_publ_author_name
'Das, Dhiraj'
'Roy Choudhury, Angshuman'

_publ_section_title
;
 Water-assisted ground state intra-molecular proton transfer in
 2,5-dihydroxy-substituted azobenzenes: experimental and computational
 studies
;
_journal_issue 14
_journal_name_full CrystEngComm
_journal_page_first 2373
_journal_paper_doi 10.1039/C8CE01878B
_journal_volume 21
_journal_year 2019
_chemical_formula_moiety 'C12 H9 Cl N2 O2, C4 H9 N O'
_chemical_formula_sum 'C16 H18 Cl N3 O3'
_chemical_formula_weight 335.78
_space_group_crystal_system triclinic
_space_group_IT_number 2
_space_group_name_Hall '-P 1'
_space_group_name_H-M_alt 'P -1'
_symmetry_space_group_name_Hall '-P 1'
_symmetry_space_group_name_H-M 'P -1'
_atom_sites_solution_hydrogens mixed
_atom_sites_solution_primary iterative
_audit_creation_date 2018-12-04
_audit_creation_method
;
Olex2 1.2
(compiled 2018.05.29 svn.r3508 for OlexSys, GUI svn.r5506)
;
_audit_update_record
;
2018-12-04 deposited with the CCDC.    2019-02-19 downloaded from the CCDC.
;
_cell_angle_alpha 90.615(5)
_cell_angle_beta 94.232(4)
_cell_angle_gamma 107.982(5)
_cell_formula_units_Z 2
_cell_length_a 7.0839(3)
_cell_length_b 10.8648(6)
_cell_length_c 10.9553(6)
_cell_measurement_reflns_used 4259
_cell_measurement_temperature 100.0(2)
_cell_measurement_theta_max 32.6280
_cell_measurement_theta_min 3.0160
_cell_volume 799.30(7)
_computing_cell_refinement 'CrysAlisPro 1.171.39.35c (Rigaku OD, 2017)'
_computing_data_collection 'CrysAlisPro 1.171.39.35c (Rigaku OD, 2017)'
_computing_data_reduction 'CrysAlisPro 1.171.39.35c (Rigaku OD, 2017)'
_computing_molecular_graphics 'Olex2 (Dolomanov et al., 2009)'
_computing_publication_material 'Olex2 (Dolomanov et al., 2009)'
_computing_structure_refinement 'ShelXL (Sheldrick, 2015)'
_computing_structure_solution 'olex2.solve (Bourhis et al., 2015)'
_diffrn_ambient_environment N~2~
_diffrn_ambient_temperature 100.0(2)
_diffrn_detector 'CCD plate'
_diffrn_measured_fraction_theta_full 0.999
_diffrn_measured_fraction_theta_max 0.999
_diffrn_measurement_details
;
List of Runs (angles in degrees, time in seconds):

  # Type    Start    End  Width  t~exp~   \w     \q     \k     \f   Frames
#--------------------------------------------------------------------------
  1  \w    -69.00 118.20   0.30   15.00    --   29.89  54.00-120.00  624
  2  \w    -69.00 118.20   0.30   15.00    --   29.89  54.00  60.00  624
  3  \w    -69.00 118.20   0.30   15.00    --   29.89  54.00  60.00  624
  4  \w    -65.00 118.00   0.30   15.00    --   29.89  54.00   0.00  610
;
_diffrn_measurement_device 'two-circle diffractometer'
_diffrn_measurement_device_type 'XtaLAB Mini (ROW)'
_diffrn_measurement_method '\w scans'
_diffrn_orient_matrix_type 'CrysAlisPro convention (1999,Acta A55,543-557)'
_diffrn_orient_matrix_UB_11 -0.0937886000
_diffrn_orient_matrix_UB_12 0.0101359000
_diffrn_orient_matrix_UB_13 0.0030945000
_diffrn_orient_matrix_UB_21 -0.0485245000
_diffrn_orient_matrix_UB_22 -0.0665713000
_diffrn_orient_matrix_UB_23 -0.0147183000
_diffrn_orient_matrix_UB_31 0.0020940000
_diffrn_orient_matrix_UB_32 -0.0135057000
_diffrn_orient_matrix_UB_33 0.0631977000
_diffrn_radiation_monochromator graphite
_diffrn_radiation_probe x-ray
_diffrn_radiation_type MoK\a
_diffrn_radiation_wavelength 0.71073
_diffrn_reflns_av_R_equivalents 0.0242
_diffrn_reflns_av_unetI/netI 0.0224
_diffrn_reflns_Laue_measured_fraction_full 0.999
_diffrn_reflns_Laue_measured_fraction_max 0.999
_diffrn_reflns_limit_h_max 8
_diffrn_reflns_limit_h_min -8
_diffrn_reflns_limit_k_max 12
_diffrn_reflns_limit_k_min -12
_diffrn_reflns_limit_l_max 13
_diffrn_reflns_limit_l_min -13
_diffrn_reflns_number 9552
_diffrn_reflns_point_group_measured_fraction_full 0.999
_diffrn_reflns_point_group_measured_fraction_max 0.999
_diffrn_reflns_theta_full 24.991
_diffrn_reflns_theta_max 24.991
_diffrn_reflns_theta_min 2.666
_diffrn_source 'fine-focus sealed X-ray tube'
_diffrn_source_type 'Rigaku (Mo) X-ray Source'
_exptl_absorpt_coefficient_mu 0.258
_exptl_absorpt_correction_T_max 1.00000
_exptl_absorpt_correction_T_min 0.74600
_exptl_absorpt_correction_type multi-scan
_exptl_absorpt_process_details
;
CrysAlisPro 1.171.39.35c (Rigaku Oxford Diffraction, 2017)
Empirical absorption correction using spherical harmonics,
 implemented in SCALE3 ABSPACK scaling algorithm.
;
_exptl_crystal_colour 'clear dark orange'
_exptl_crystal_colour_lustre clear
_exptl_crystal_colour_modifier dark
_exptl_crystal_colour_primary orange
_exptl_crystal_density_diffrn 1.395
_exptl_crystal_description block
_exptl_crystal_F_000 352
_exptl_crystal_size_max 0.34
_exptl_crystal_size_mid 0.32
_exptl_crystal_size_min 0.28
_refine_diff_density_max 0.538
_refine_diff_density_min -0.246
_refine_diff_density_rms 0.066
_refine_ls_extinction_method none
_refine_ls_goodness_of_fit_ref 1.099
_refine_ls_hydrogen_treatment mixed
_refine_ls_matrix_type full
_refine_ls_number_parameters 219
_refine_ls_number_reflns 2799
_refine_ls_number_restraints 0
_refine_ls_restrained_S_all 1.099
_refine_ls_R_factor_all 0.0546
_refine_ls_R_factor_gt 0.0487
_refine_ls_shift/su_max 0.000
_refine_ls_shift/su_mean 0.000
_refine_ls_structure_factor_coef Fsqd
_refine_ls_weighting_details 'w=1/[\s^2^(Fo^2^)+(0.0776P)^2^+0.3610P] where P=(Fo^2^+2Fc^2^)/3'
_refine_ls_weighting_scheme calc
_refine_ls_wR_factor_gt 0.1276
_refine_ls_wR_factor_ref 0.1368
_reflns_Friedel_coverage 0.000
_reflns_number_gt 2457
_reflns_number_total 2799
_reflns_threshold_expression 'I > 2\s(I)'
_cod_data_source_file c8ce01878b2.cif
_cod_data_source_block 19dmf_100k
_cod_depositor_comments 'Adding full bibliography for 7232391--7232396.cif.'
_cod_database_code 7232391
_shelx_shelxl_version_number 2014/7
_chemical_oxdiff_formula 'C12 H10 N2 O2 Cl1'
_chemical_oxdiff_usercomment '0.3 mm loop'
_shelx_space_group_comment
;
The symmetry employed for this shelxl refinement is uniquely defined
by the following loop, which should always be used as a source of
symmetry information in preference to the above space-group names.
They are only intended as comments.
;
_reflns_odcompleteness_completeness 99.93
_reflns_odcompleteness_iscentric 1
_reflns_odcompleteness_theta 25.30
_olex2_refinement_description
;
1. Fixed Uiso
 At 1.2 times of:
  All C(H) groups
 At 1.5 times of:
  All C(H,H,H) groups
2.a Aromatic/amide H refined with riding coordinates:
 C2(H2A), C12(H12), C5(H5), C4(H4), C9(H9), C11(H11), C10(H10)
2.b Idealised Me refined as rotating group:
 C13(H13A,H13B,H13C), C15(H15A,H15B,H15C), C16(H16A,H16B,H16C)
;
_olex2_submission_special_instructions 'No special instructions were received'
_oxdiff_exptl_absorpt_empirical_details
;
Empirical correction (ABSPACK) includes:
- Absorption correction using spherical harmonics
- Frame scaling
;
_oxdiff_exptl_absorpt_empirical_full_max 1.216
_oxdiff_exptl_absorpt_empirical_full_min 0.879

loop_
_space_group_symop_operation_xyz
'x, y, z'
'-x, -y, -z'

loop_
_atom_site_label
_atom_site_type_symbol
_atom_site_fract_x
_atom_site_fract_y
_atom_site_fract_z
_atom_site_U_iso_or_equiv
_atom_site_adp_type
_atom_site_occupancy
_atom_site_site_symmetry_order
_atom_site_calc_flag
_atom_site_refinement_flags_posn
Cl1 Cl 0.06300(7) 0.80874(6) -0.08417(5) 0.0391(2) Uani 1 1 d .
O1 O 0.3166(2) 0.75217(15) 0.20112(14) 0.0320(4) Uani 1 1 d .
O2 O 0.7778(2) 0.71638(16) 0.52669(14) 0.0349(4) Uani 1 1 d .
O3 O 0.4394(2) 0.59252(15) 0.61443(13) 0.0375(4) Uani 1 1 d .
N1 N 0.6517(2) 0.85072(16) 0.04921(15) 0.0265(4) Uani 1 1 d .
N2 N 0.4743(2) 0.83799(15) 0.00415(15) 0.0260(4) Uani 1 1 d .
N3 N 0.2223(3) 0.51963(17) 0.75520(16) 0.0328(4) Uani 1 1 d .
C7 C 0.4551(3) 0.86433(18) -0.12161(18) 0.0259(4) Uani 1 1 d .
C6 C 0.6698(3) 0.82020(18) 0.17153(18) 0.0253(4) Uani 1 1 d .
C1 C 0.5065(3) 0.77048(19) 0.24573(18) 0.0258(4) Uani 1 1 d .
C2 C 0.5424(3) 0.73594(19) 0.36464(18) 0.0286(5) Uani 1 1 d .
H2A H 0.4365 0.7021 0.4125 0.034 Uiso 1 1 calc R
C3 C 0.7367(3) 0.7517(2) 0.41297(18) 0.0289(5) Uani 1 1 d .
C12 C 0.6148(3) 0.90148(19) -0.19583(19) 0.0291(5) Uani 1 1 d .
H12 H 0.7439 0.9140 -0.1620 0.035 Uiso 1 1 calc R
C8 C 0.2638(3) 0.84887(19) -0.17511(19) 0.0281(4) Uani 1 1 d .
C5 C 0.8631(3) 0.8371(2) 0.22422(18) 0.0289(5) Uani 1 1 d .
H5 H 0.9704 0.8710 0.1774 0.035 Uiso 1 1 calc R
C4 C 0.8988(3) 0.8053(2) 0.34214(19) 0.0304(5) Uani 1 1 d .
H4 H 1.0286 0.8189 0.3753 0.037 Uiso 1 1 calc R
C9 C 0.2285(3) 0.8664(2) -0.29875(19) 0.0315(5) Uani 1 1 d .
H9 H 0.0998 0.8552 -0.3328 0.038 Uiso 1 1 calc R
C11 C 0.5809(3) 0.9195(2) -0.31917(19) 0.0333(5) Uani 1 1 d .
H11 H 0.6875 0.9442 -0.3679 0.040 Uiso 1 1 calc R
C14 C 0.4082(3) 0.56204(19) 0.72183(19) 0.0313(5) Uani 1 1 d .
C10 C 0.3882(3) 0.9010(2) -0.37094(19) 0.0333(5) Uani 1 1 d .
H10 H 0.3665 0.9119 -0.4543 0.040 Uiso 1 1 calc R
C13 C 0.5777(3) 0.5699(2) 0.8161(2) 0.0377(5) Uani 1 1 d .
H13A H 0.5694 0.4845 0.8424 0.056 Uiso 1 1 calc GR
H13B H 0.5698 0.6227 0.8852 0.056 Uiso 1 1 calc GR
H13C H 0.7020 0.6075 0.7809 0.056 Uiso 1 1 calc GR
C15 C 0.0560(3) 0.5100(2) 0.6640(2) 0.0396(5) Uani 1 1 d .
H15A H 0.0361 0.5932 0.6566 0.059 Uiso 1 1 calc GR
H15B H -0.0627 0.4486 0.6893 0.059 Uiso 1 1 calc GR
H15C H 0.0855 0.4820 0.5863 0.059 Uiso 1 1 calc GR
C16 C 0.1738(4) 0.4862(2) 0.8802(2) 0.0423(6) Uani 1 1 d .
H16A H 0.2581 0.4389 0.9145 0.063 Uiso 1 1 calc GR
H16B H 0.0371 0.4337 0.8795 0.063 Uiso 1 1 calc GR
H16C H 0.1944 0.5639 0.9288 0.063 Uiso 1 1 calc GR
H1 H 0.326(5) 0.783(3) 0.124(3) 0.080(11) Uiso 1 1 d .
H2 H 0.675(5) 0.680(3) 0.551(3) 0.058(9) Uiso 1 1 d .

loop_
_atom_site_aniso_label
_atom_site_aniso_U_11
_atom_site_aniso_U_22
_atom_site_aniso_U_33
_atom_site_aniso_U_23
_atom_site_aniso_U_13
_atom_site_aniso_U_12
Cl1 0.0217(3) 0.0610(4) 0.0347(3) 0.0086(3) 0.0037(2) 0.0125(2)
O1 0.0192(7) 0.0448(9) 0.0317(8) 0.0072(7) 0.0033(6) 0.0091(6)
O2 0.0282(8) 0.0478(9) 0.0270(8) 0.0076(7) 0.0004(6) 0.0095(7)
O3 0.0362(8) 0.0438(9) 0.0298(8) 0.0074(7) 0.0080(6) 0.0069(7)
N1 0.0227(8) 0.0290(9) 0.0270(9) 0.0008(7) 0.0007(7) 0.0070(7)
N2 0.0219(8) 0.0294(9) 0.0267(9) 0.0010(7) 0.0005(7) 0.0082(7)
N3 0.0297(9) 0.0397(10) 0.0276(9) 0.0041(7) 0.0029(7) 0.0087(8)
C7 0.0259(10) 0.0250(10) 0.0271(10) 0.0010(8) 0.0014(8) 0.0083(8)
C6 0.0234(10) 0.0264(10) 0.0249(10) 0.0013(8) 0.0032(8) 0.0056(8)
C1 0.0190(9) 0.0291(10) 0.0289(10) -0.0010(8) 0.0013(8) 0.0072(8)
C2 0.0227(10) 0.0335(11) 0.0287(10) 0.0022(8) 0.0061(8) 0.0064(8)
C3 0.0295(10) 0.0319(11) 0.0249(10) 0.0007(8) 0.0001(8) 0.0096(8)
C12 0.0237(10) 0.0310(11) 0.0327(11) 0.0048(8) 0.0013(8) 0.0086(8)
C8 0.0242(10) 0.0298(10) 0.0304(10) 0.0020(8) 0.0028(8) 0.0081(8)
C5 0.0221(10) 0.0343(11) 0.0286(10) 0.0022(8) 0.0031(8) 0.0059(8)
C4 0.0200(9) 0.0382(11) 0.0310(11) 0.0001(9) -0.0018(8) 0.0070(8)
C9 0.0280(10) 0.0340(11) 0.0314(11) 0.0028(9) -0.0036(8) 0.0093(9)
C11 0.0331(11) 0.0367(11) 0.0317(11) 0.0091(9) 0.0086(9) 0.0115(9)
C14 0.0304(11) 0.0301(11) 0.0331(11) 0.0002(9) 0.0005(9) 0.0096(9)
C10 0.0383(12) 0.0359(11) 0.0260(10) 0.0037(9) 0.0015(9) 0.0121(9)
C13 0.0342(12) 0.0417(12) 0.0371(12) -0.0034(10) -0.0071(9) 0.0141(10)
C15 0.0273(11) 0.0506(14) 0.0392(12) 0.0057(10) -0.0008(9) 0.0101(10)
C16 0.0462(14) 0.0467(13) 0.0329(12) 0.0071(10) 0.0118(10) 0.0106(11)

loop_
_atom_type_symbol
_atom_type_description
_atom_type_scat_dispersion_real
_atom_type_scat_dispersion_imag
_atom_type_scat_source
C C 0.0033 0.0016 'International Tables Vol C Tables 4.2.6.8 and 6.1.1.4'
H H 0.0000 0.0000 'International Tables Vol C Tables 4.2.6.8 and 6.1.1.4'
Cl Cl 0.1484 0.1585 'International Tables Vol C Tables 4.2.6.8 and 6.1.1.4'
N N 0.0061 0.0033 'International Tables Vol C Tables 4.2.6.8 and 6.1.1.4'
O O 0.0106 0.0060 'International Tables Vol C Tables 4.2.6.8 and 6.1.1.4'

loop_
_geom_angle_atom_site_label_1
_geom_angle_atom_site_label_2
_geom_angle_atom_site_label_3
_geom_angle
C1 O1 H1 105(2)
C3 O2 H2 106(2)
N2 N1 C6 115.64(16)
N1 N2 C7 115.62(16)
C14 N3 C15 119.24(18)
C14 N3 C16 123.51(19)
C16 N3 C15 117.21(18)
C12 C7 N2 124.13(18)
C8 C7 N2 117.52(17)
C8 C7 C12 118.33(18)
N1 C6 C1 124.94(18)
N1 C6 C5 116.80(17)
C5 C6 C1 118.24(18)
O1 C1 C6 121.41(18)
O1 C1 C2 118.90(17)
C2 C1 C6 119.65(18)
C1 C2 H2A 119.8
C1 C2 C3 120.38(18)
C3 C2 H2A 119.8
O2 C3 C2 122.34(18)
O2 C3 C4 117.37(18)
C2 C3 C4 120.29(18)
C7 C12 H12 119.9
C11 C12 C7 120.17(19)
C11 C12 H12 119.9
C7 C8 Cl1 119.47(16)
C9 C8 Cl1 118.68(16)
C9 C8 C7 121.84(19)
C6 C5 H5 119.0
C4 C5 C6 122.09(18)
C4 C5 H5 119.0
C3 C4 H4 120.4
C5 C4 C3 119.28(18)
C5 C4 H4 120.4
C8 C9 H9 120.5
C8 C9 C10 118.91(19)
C10 C9 H9 120.5
C12 C11 H11 119.8
C12 C11 C10 120.43(19)
C10 C11 H11 119.8
O3 C14 N3 120.25(19)
O3 C14 C13 121.0(2)
N3 C14 C13 118.7(2)
C9 C10 C11 120.31(19)
C9 C10 H10 119.8
C11 C10 H10 119.8
C14 C13 H13A 109.5
C14 C13 H13B 109.5
C14 C13 H13C 109.5
H13A C13 H13B 109.5
H13A C13 H13C 109.5
H13B C13 H13C 109.5
N3 C15 H15A 109.5
N3 C15 H15B 109.5
N3 C15 H15C 109.5
H15A C15 H15B 109.5
H15A C15 H15C 109.5
H15B C15 H15C 109.5
N3 C16 H16A 109.5
N3 C16 H16B 109.5
N3 C16 H16C 109.5
H16A C16 H16B 109.5
H16A C16 H16C 109.5
H16B C16 H16C 109.5

loop_
_geom_bond_atom_site_label_1
_geom_bond_atom_site_label_2
_geom_bond_distance
Cl1 C8 1.744(2)
O1 C1 1.351(2)
O1 H1 0.91(4)
O2 C3 1.345(2)
O2 H2 0.78(3)
O3 C14 1.243(3)
N1 N2 1.281(2)
N1 C6 1.390(3)
N2 C7 1.416(3)
N3 C14 1.334(3)
N3 C15 1.465(3)
N3 C16 1.459(3)
C7 C12 1.402(3)
C7 C8 1.396(3)
C6 C1 1.433(3)
C6 C5 1.403(3)
C1 C2 1.387(3)
C2 H2A 0.9300
C2 C3 1.396(3)
C3 C4 1.410(3)
C12 H12 0.9300
C12 C11 1.382(3)
C8 C9 1.385(3)
C5 H5 0.9300
C5 C4 1.367(3)
C4 H4 0.9300
C9 H9 0.9300
C9 C10 1.386(3)
C11 H11 0.9300
C11 C10 1.393(3)
C14 C13 1.506(3)
C10 H10 0.9300
C13 H13A 0.9600
C13 H13B 0.9600
C13 H13C 0.9600
C15 H15A 0.9600
C15 H15B 0.9600
C15 H15C 0.9600
C16 H16A 0.9600
C16 H16B 0.9600
C16 H16C 0.9600
